data_4000672
loop_
_publ_author_name
'Yvonne Klawitter'
'Wolfgang Bensch'
'Claudia Wickleder'

_publ_section_title
;
 Synthesis, Crystal Structure, and Vibrational and Optical Spectroscopy
 of the First Quaternary Alkaline-Earth Rare Earth Thiophosphates
 Ba3Ln2[P4S16] (Ln = Gd-Er)
;
_journal_name_full 'Chem. Mater.'
_journal_page_first 187
_journal_page_last 197
_journal_paper_doi 10.1021/cm051860n
_journal_volume 18
_journal_year 2006
_chemical_formula_sum 'Ba3 Gd2 P4 S16'
_chemical_formula_weight 1363.36
_chemical_name_systematic '  ?'
_space_group_IT_number 60
_symmetry_cell_setting orthorhombic
_symmetry_space_group_name_Hall '-P 2n 2ab'
_symmetry_space_group_name_H-M 'P b c n'
_atom_sites_solution_hydrogens geom
_atom_sites_solution_primary direct
_atom_sites_solution_secondary difmap
_audit_creation_method SHELXL-97
_cell_angle_alpha 90.00
_cell_angle_beta 90.00
_cell_angle_gamma 90.00
_cell_formula_units_Z 4
_cell_length_a 19.127(3)
_cell_length_b 10.2795(5)
_cell_length_c 12.6480(16)
_cell_measurement_reflns_used 155
_cell_measurement_temperature 293(2)
_cell_measurement_theta_max 38
_cell_measurement_theta_min 24
_cell_volume 2486.8(5)
_computing_structure_refinement 'SHELXL-97 (Sheldrick, 1997)'
_computing_structure_solution 'SHELXS-97 (Sheldrick, 1990)'
_diffrn_ambient_temperature 293(2)
_diffrn_measured_fraction_theta_full 0.985
_diffrn_measured_fraction_theta_max 0.985
_diffrn_measurement_device_type 'PW 1100'
_diffrn_measurement_method 'omega theta scan'
_diffrn_radiation_monochromator graphite
_diffrn_radiation_source 'fine-focus sealed tube'
_diffrn_radiation_type MoK\a
_diffrn_radiation_wavelength 0.71073
_diffrn_reflns_av_R_equivalents 0.0220
_diffrn_reflns_av_sigmaI/netI 0.0237
_diffrn_reflns_limit_h_max 1
_diffrn_reflns_limit_h_min -24
_diffrn_reflns_limit_k_max 1
_diffrn_reflns_limit_k_min -13
_diffrn_reflns_limit_l_max 1
_diffrn_reflns_limit_l_min -16
_diffrn_reflns_number 3392
_diffrn_reflns_theta_full 27.05
_diffrn_reflns_theta_max 27.05
_diffrn_reflns_theta_min 2.13
_diffrn_standards_decay_% 0
_diffrn_standards_interval_time 'every 120 minutes'
_diffrn_standards_number 3
_exptl_absorpt_coefficient_mu 11.533
_exptl_absorpt_correction_T_max 0.2454
_exptl_absorpt_correction_T_min 0.1914
_exptl_absorpt_correction_type numerical
_exptl_crystal_colour cuboid
_exptl_crystal_density_diffrn 3.641
_exptl_crystal_density_method 'not measured'
_exptl_crystal_description colorless
_exptl_crystal_F_000 2448
_exptl_crystal_size_max 0.1
_exptl_crystal_size_mid 0.09
_exptl_crystal_size_min 0.07
_refine_diff_density_max 3.409
_refine_diff_density_min -3.205
_refine_diff_density_rms 0.425
_refine_ls_extinction_coef 0.00151(18)
_refine_ls_extinction_expression Fc^*^=kFc[1+0.001xFc^2^\l^3^/sin(2\q)]^-1/4^
_refine_ls_extinction_method SHELXL
_refine_ls_goodness_of_fit_ref 1.103
_refine_ls_hydrogen_treatment mixed
_refine_ls_matrix_type full
_refine_ls_number_parameters 115
_refine_ls_number_reflns 2692
_refine_ls_number_restraints 0
_refine_ls_restrained_S_all 1.103
_refine_ls_R_factor_all 0.0573
_refine_ls_R_factor_gt 0.0463
_refine_ls_shift/su_max 0.001
_refine_ls_shift/su_mean 0.000
_refine_ls_structure_factor_coef Fsqd
_refine_ls_weighting_details 'calc w=1/[\s^2^(Fo^2^)+(0.1025P)^2^+45.6374P] where P=(Fo^2^+2Fc^2^)/3'
_refine_ls_weighting_scheme calc
_refine_ls_wR_factor_gt 0.1547
_refine_ls_wR_factor_ref 0.1613
_reflns_number_gt 2272
_reflns_number_total 2692
_reflns_threshold_expression >2sigma(I)
_cod_database_code 4000672

loop_
_symmetry_equiv_pos_as_xyz
'x, y, z'
'-x+1/2, -y+1/2, z+1/2'
'-x, y, -z+1/2'
'x+1/2, -y+1/2, -z'
'-x, -y, -z'
'x-1/2, y-1/2, -z-1/2'
'x, -y, z-1/2'
'-x-1/2, y-1/2, z'

loop_
_atom_site_label
_atom_site_type_symbol
_atom_site_fract_x
_atom_site_fract_y
_atom_site_fract_z
_atom_site_U_iso_or_equiv
_atom_site_adp_type
_atom_site_occupancy
_atom_site_symmetry_multiplicity
_atom_site_calc_flag
_atom_site_refinement_flags
Gd1 Gd 0.57369(3) 0.12858(5) 0.11290(4) 0.0157(2) Uani 1 1 d .
Ba1 Ba 0.72793(3) -0.28924(7) -0.11109(5) 0.0220(2) Uani 1 1 d .
Ba2 Ba 0.5000 -0.38036(9) 0.2500 0.0240(3) Uani 1 2 d S
S1 S 0.65052(18) -0.3815(3) 0.1054(2) 0.0258(7) Uani 1 1 d .
S2 S 0.64644(15) -0.5685(3) -0.1126(2) 0.0197(6) Uani 1 1 d .
S3 S 0.48332(15) -0.1129(3) 0.1005(2) 0.0199(6) Uani 1 1 d .
S4 S 0.69297(15) 0.2950(3) 0.1141(2) 0.0203(6) Uani 1 1 d .
S5 S 0.43015(14) 0.1812(3) 0.1674(2) 0.0199(6) Uani 1 1 d .
S6 S 0.53195(15) 0.3835(3) 0.0861(3) 0.0225(6) Uani 1 1 d .
S7 S 0.66880(14) -0.0069(3) -0.0148(2) 0.0218(6) Uani 1 1 d .
S8 S 0.65286(16) -0.0675(3) 0.2312(2) 0.0251(6) Uani 1 1 d .
P1 P 0.39678(15) -0.0043(3) 0.1396(2) 0.0169(6) Uani 1 1 d .
P2 P 0.63100(15) -0.5597(3) 0.0483(2) 0.0181(6) Uani 1 1 d .

loop_
_atom_site_aniso_label
_atom_site_aniso_U_11
_atom_site_aniso_U_22
_atom_site_aniso_U_33
_atom_site_aniso_U_23
_atom_site_aniso_U_13
_atom_site_aniso_U_12
Gd1 0.0128(3) 0.0197(3) 0.0147(3) -0.00056(18) -0.00030(17) 0.00078(18)
Ba1 0.0158(4) 0.0248(4) 0.0253(4) -0.0005(2) -0.0007(2) 0.0013(2)
Ba2 0.0223(5) 0.0230(5) 0.0267(5) 0.000 -0.0008(4) 0.000
S1 0.0307(17) 0.0215(14) 0.0252(15) -0.0029(11) 0.0054(12) -0.0070(11)
S2 0.0166(13) 0.0232(14) 0.0193(13) -0.0026(10) -0.0002(9) -0.0013(10)
S3 0.0176(13) 0.0235(13) 0.0186(13) 0.0016(10) 0.0001(10) 0.0001(10)
S4 0.0140(12) 0.0248(14) 0.0222(13) 0.0015(10) -0.0015(10) -0.0011(10)
S5 0.0185(13) 0.0230(13) 0.0182(13) -0.0012(11) 0.0019(10) -0.0010(10)
S6 0.0140(12) 0.0211(13) 0.0324(15) 0.0028(11) 0.0043(12) 0.0001(10)
S7 0.0187(13) 0.0296(14) 0.0172(12) -0.0025(11) 0.0009(10) 0.0044(11)
S8 0.0254(14) 0.0343(15) 0.0154(12) 0.0015(11) 0.0038(11) 0.0150(12)
P1 0.0163(13) 0.0211(14) 0.0133(12) -0.0013(11) 0.0010(10) -0.0023(10)
P2 0.0164(13) 0.0183(13) 0.0198(13) -0.0011(10) 0.0014(10) -0.0006(10)

loop_
_atom_type_symbol
_atom_type_description
_atom_type_scat_dispersion_real
_atom_type_scat_dispersion_imag
_atom_type_scat_source
P P 0.1023 0.0942 'International Tables Vol C Tables 4.2.6.8 and 6.1.1.4'
S S 0.1246 0.1234 'International Tables Vol C Tables 4.2.6.8 and 6.1.1.4'
Ba Ba -0.3244 2.2819 'International Tables Vol C Tables 4.2.6.8 and 6.1.1.4'
Gd Gd -0.1653 3.9035 'International Tables Vol C Tables 4.2.6.8 and 6.1.1.4'

loop_
_geom_angle_atom_site_label_1
_geom_angle_atom_site_label_2
_geom_angle_atom_site_label_3
_geom_angle
_geom_angle_site_symmetry_1
_geom_angle_site_symmetry_3
S6 Gd1 S7 126.06(9) . .
S6 Gd1 S5 86.07(9) . 3_655
S7 Gd1 S5 132.62(8) . 3_655
S6 Gd1 S4 70.27(8) . .
S7 Gd1 S4 77.41(9) . .
S5 Gd1 S4 84.31(8) 3_655 .
S6 Gd1 S5 64.89(8) . .
S7 Gd1 S5 148.15(8) . .
S5 Gd1 S5 72.82(9) 3_655 .
S4 Gd1 S5 130.41(8) . .
S6 Gd1 S3 80.26(9) . 5_655
S7 Gd1 S3 71.45(8) . 5_655
S5 Gd1 S3 155.40(8) 3_655 5_655
S4 Gd1 S3 109.72(8) . 5_655
S5 Gd1 S3 82.85(8) . 5_655
S6 Gd1 S8 149.85(9) . .
S7 Gd1 S8 67.49(8) . .
S5 Gd1 S8 69.14(8) 3_655 .
S4 Gd1 S8 89.80(9) . .
S5 Gd1 S8 119.93(8) . .
S3 Gd1 S8 128.87(8) 5_655 .
S6 Gd1 S3 127.35(9) . .
S7 Gd1 S3 86.19(8) . .
S5 Gd1 S3 101.10(8) 3_655 .
S4 Gd1 S3 161.54(8) . .
S5 Gd1 S3 67.82(8) . .
S3 Gd1 S3 72.14(9) 5_655 .
S8 Gd1 S3 75.98(9) . .
S7 Ba1 S1 76.03(8) 8_755 .
S7 Ba1 S2 71.62(7) 8_755 .
S1 Ba1 S2 62.07(7) . .
S7 Ba1 S5 151.27(7) 8_755 5_655
S1 Ba1 S5 82.11(8) . 5_655
S2 Ba1 S5 81.80(7) . 5_655
S7 Ba1 S2 91.90(7) 8_755 8_765
S1 Ba1 S2 122.40(7) . 8_765
S2 Ba1 S2 161.85(7) . 8_765
S5 Ba1 S2 115.72(7) 5_655 8_765
S7 Ba1 S4 65.17(7) 8_755 8_755
S1 Ba1 S4 64.16(8) . 8_755
S2 Ba1 S4 116.69(7) . 8_755
S5 Ba1 S4 120.80(7) 5_655 8_755
S2 Ba1 S4 59.83(7) 8_765 8_755
S7 Ba1 S7 132.21(9) 8_755 .
S1 Ba1 S7 78.03(7) . .
S2 Ba1 S7 127.11(7) . .
S5 Ba1 S7 58.44(7) 5_655 .
S2 Ba1 S7 69.64(7) 8_765 .
S4 Ba1 S7 67.51(7) 8_755 .
S7 Ba1 S8 60.37(7) 8_755 2_644
S1 Ba1 S8 132.76(8) . 2_644
S2 Ba1 S8 86.29(8) . 2_644
S5 Ba1 S8 129.76(7) 5_655 2_644
S2 Ba1 S8 78.73(8) 8_765 2_644
S4 Ba1 S8 108.18(7) 8_755 2_644
S7 Ba1 S8 145.48(8) . 2_644
S7 Ba1 S4 118.37(7) 8_755 7
S1 Ba1 S4 137.33(8) . 7
S2 Ba1 S4 83.64(7) . 7
S5 Ba1 S4 67.69(7) 5_655 7
S2 Ba1 S4 98.24(7) 8_765 7
S4 Ba1 S4 158.03(4) 8_755 7
S7 Ba1 S4 107.95(7) . 7
S8 Ba1 S4 62.55(7) 2_644 7
S6 Ba2 S6 83.36(11) 1_545 3_645
S6 Ba2 S2 73.03(7) 1_545 5_645
S6 Ba2 S2 93.25(7) 3_645 5_645
S6 Ba2 S2 93.25(7) 1_545 7_546
S6 Ba2 S2 73.03(7) 3_645 7_546
S2 Ba2 S2 161.88(11) 5_645 7_546
S6 Ba2 S3 162.65(7) 1_545 3_655
S6 Ba2 S3 105.71(7) 3_645 3_655
S2 Ba2 S3 120.18(7) 5_645 3_655
S2 Ba2 S3 75.86(7) 7_546 3_655
S6 Ba2 S3 105.71(7) 1_545 .
S6 Ba2 S3 162.65(7) 3_645 .
S2 Ba2 S3 75.86(7) 5_645 .
S2 Ba2 S3 120.18(7) 7_546 .
S3 Ba2 S3 69.79(10) 3_655 .
S6 Ba2 S1 59.78(7) 1_545 .
S6 Ba2 S1 119.88(8) 3_645 .
S2 Ba2 S1 115.37(7) 5_645 .
S2 Ba2 S1 64.56(7) 7_546 .
S3 Ba2 S1 103.00(7) 3_655 .
S3 Ba2 S1 77.32(7) . .
S6 Ba2 S1 119.88(8) 1_545 3_655
S6 Ba2 S1 59.78(7) 3_645 3_655
S2 Ba2 S1 64.56(7) 5_645 3_655
S2 Ba2 S1 115.37(7) 7_546 3_655
S3 Ba2 S1 77.32(7) 3_655 3_655
S3 Ba2 S1 103.00(7) . 3_655
S1 Ba2 S1 179.61(10) . 3_655
P2 S1 Ba1 92.76(13) . .
P2 S1 Ba2 92.24(13) . .
Ba1 S1 Ba2 146.55(11) . .
P2 S2 Ba1 91.38(12) . .
P2 S2 Ba1 97.40(13) . 8_755
Ba1 S2 Ba1 104.86(8) . 8_755
P2 S2 Ba2 113.66(13) . 5_645
Ba1 S2 Ba2 122.81(9) . 5_645
Ba1 S2 Ba2 120.33(8) 8_755 5_645
P1 S3 Gd1 87.24(12) . 5_655
P1 S3 Gd1 90.11(12) . .
Gd1 S3 Gd1 107.86(9) 5_655 .
P1 S3 Ba2 112.70(13) . .
Gd1 S3 Ba2 120.83(9) 5_655 .
Gd1 S3 Ba2 126.07(9) . .
P2 S4 Gd1 88.43(12) 1_565 .
P2 S4 Ba1 95.91(12) 1_565 8_765
Gd1 S4 Ba1 101.66(8) . 8_765
P2 S4 Ba1 120.84(14) 1_565 7_556
Gd1 S4 Ba1 98.42(8) . 7_556
Ba1 S4 Ba1 138.37(9) 8_765 7_556
P1 S5 Gd1 88.99(12) . 3_655
P1 S5 Gd1 94.67(13) . .
Gd1 S5 Gd1 102.93(9) 3_655 .
P1 S5 Ba1 89.47(12) . 5_655
Gd1 S5 Ba1 104.62(8) 3_655 5_655
Gd1 S5 Ba1 152.20(10) . 5_655
P2 S6 Gd1 91.82(13) 1_565 .
P2 S6 Ba2 96.35(13) 1_565 1_565
Gd1 S6 Ba2 133.26(12) . 1_565
P1 S7 Gd1 91.10(13) 5_655 .
P1 S7 Ba1 92.62(13) 5_655 8_765
Gd1 S7 Ba1 105.71(9) . 8_765
P1 S7 Ba1 88.54(12) 5_655 .
Gd1 S7 Ba1 149.35(11) . .
Ba1 S7 Ba1 104.92(8) 8_765 .
P1 S8 Gd1 87.03(12) 3_655 .
P1 S8 Ba1 88.83(12) 3_655 2_645
Gd1 S8 Ba1 162.26(13) . 2_645
S8 P1 S7 111.26(18) 3_655 5_655
S8 P1 S5 108.15(17) 3_655 .
S7 P1 S5 106.01(17) 5_655 .
S8 P1 S3 113.74(18) 3_655 .
S7 P1 S3 110.01(16) 5_655 .
S5 P1 S3 107.26(17) . .
S1 P2 S6 110.49(18) . 1_545
S1 P2 S2 111.68(18) . .
S6 P2 S2 110.66(18) 1_545 .
S1 P2 S4 113.94(18) . 1_545
S6 P2 S4 103.30(17) 1_545 1_545
S2 P2 S4 106.40(17) . 1_545

loop_
_geom_bond_atom_site_label_1
_geom_bond_atom_site_label_2
_geom_bond_distance
_geom_bond_site_symmetry_2
Gd1 S6 2.761(3) .
Gd1 S7 2.803(3) .
Gd1 S5 2.832(3) 3_655
Gd1 S4 2.852(3) .
Gd1 S5 2.882(3) .
Gd1 S3 2.916(3) 5_655
Gd1 S8 2.931(3) .
Gd1 S3 3.029(3) .
Ba1 S7 3.223(3) 8_755
Ba1 S1 3.254(3) .
Ba1 S2 3.267(3) .
Ba1 S5 3.299(3) 5_655
Ba1 S2 3.305(3) 8_765
Ba1 S4 3.340(3) 8_755
Ba1 S7 3.345(3) .
Ba1 S8 3.369(3) 2_644
Ba1 S4 3.540(3) 7
Ba2 S6 3.250(3) 1_545
Ba2 S6 3.250(3) 3_645
Ba2 S2 3.338(3) 5_645
Ba2 S2 3.338(3) 7_546
Ba2 S3 3.352(3) 3_655
Ba2 S3 3.352(3) .
Ba2 S1 3.411(3) .
Ba2 S1 3.411(3) 3_655
S1 P2 2.004(4) .
S2 P2 2.058(4) .
S2 Ba1 3.305(3) 8_755
S2 Ba2 3.338(3) 5_645
S3 P1 2.057(4) .
S3 Gd1 2.916(3) 5_655
S4 P2 2.080(4) 1_565
S4 Ba1 3.340(3) 8_765
S4 Ba1 3.540(3) 7_556
S5 P1 2.041(4) .
S5 Gd1 2.832(3) 3_655
S5 Ba1 3.299(3) 5_655
S6 P2 2.039(4) 1_565
S6 Ba2 3.250(3) 1_565
S7 P1 2.020(4) 5_655
S7 Ba1 3.223(3) 8_765
S8 P1 1.998(4) 3_655
S8 Ba1 3.369(3) 2_645
P1 S8 1.998(4) 3_655
P1 S7 2.020(4) 5_655
P2 S6 2.039(4) 1_545
P2 S4 2.080(4) 1_545
